data_7030966
loop_
_publ_author_name
'Lentijo, S.'
'Exp\'osito, J E'
'Aull\'on, G'
'Miguel, J. A.'
'Espinet, P.'

_publ_section_title
;
 Highly fluorescent complexes with 3-isocyanoperylene and
 N-(2,5-di-tert-butylphenyl)-9-isocyano-perylene-3,4-dicarboximide.
;
_journal_issue 28
_journal_name_full 'Dalton transactions (Cambridge, England : 2003)'
_journal_page_first 10885
_journal_page_last 10897
_journal_paper_doi 10.1039/c4dt01016g
_journal_volume 43
_journal_year 2014
_chemical_formula_sum 'C35 H31 Au F4 N2 O'
_chemical_formula_weight 768.58
_chemical_name_systematic
; 
 ? 
;
_space_group_IT_number 14
_symmetry_cell_setting monoclinic
_symmetry_space_group_name_Hall '-P 2ybc'
_symmetry_space_group_name_H-M 'P 1 21/c 1'
_atom_sites_solution_hydrogens geom
_atom_sites_solution_primary direct
_atom_sites_solution_secondary difmap
_audit_creation_method SHELXL-97
_cell_angle_alpha 90.00
_cell_angle_beta 106.512(4)
_cell_angle_gamma 90.00
_cell_formula_units_Z 4
_cell_length_a 12.312(3)
_cell_length_b 18.978(4)
_cell_length_c 13.736(3)
_cell_measurement_temperature 298(2)
_cell_volume 3077.2(12)
_computing_cell_refinement 'Bruker XSCANS'
_computing_data_collection 'Bruker XSCANS'
_computing_data_reduction 'Bruker SHELXTL'
_computing_molecular_graphics 'Bruker SHELXTL'
_computing_publication_material 'Bruker SHELXTL'
_computing_structure_refinement 'SHELXL-97 (Sheldrick, 1997)'
_computing_structure_solution 'SHELXS-97 (Sheldrick, 1990)'
_diffrn_ambient_temperature 298(2)
_diffrn_measured_fraction_theta_full 0.995
_diffrn_measured_fraction_theta_max 0.995
_diffrn_measurement_device_type 'CCD area detector'
_diffrn_measurement_method 'phi and omega scans'
_diffrn_radiation_monochromator graphite
_diffrn_radiation_source 'fine-focus sealed tube'
_diffrn_radiation_type MoK\a
_diffrn_radiation_wavelength 0.71073
_diffrn_reflns_av_R_equivalents 0.0681
_diffrn_reflns_av_sigmaI/netI 0.0680
_diffrn_reflns_limit_h_max 15
_diffrn_reflns_limit_h_min -15
_diffrn_reflns_limit_k_max 23
_diffrn_reflns_limit_k_min -23
_diffrn_reflns_limit_l_max 17
_diffrn_reflns_limit_l_min -17
_diffrn_reflns_number 26339
_diffrn_reflns_theta_full 26.44
_diffrn_reflns_theta_max 26.44
_diffrn_reflns_theta_min 1.88
_exptl_absorpt_coefficient_mu 4.835
_exptl_absorpt_correction_T_max 1.000000
_exptl_absorpt_correction_T_min 0.744209
_exptl_absorpt_correction_type multi-scan
_exptl_absorpt_process_details '(G.M. Sheldrick,SADABS,1996)'
_exptl_crystal_colour BROWN
_exptl_crystal_density_diffrn 1.659
_exptl_crystal_density_method 'not measured'
_exptl_crystal_description BLOCK
_exptl_crystal_F_000 1512
_exptl_crystal_size_max 0.18
_exptl_crystal_size_mid 0.15
_exptl_crystal_size_min 0.05
_refine_diff_density_max 1.099
_refine_diff_density_min -0.837
_refine_diff_density_rms 0.112
_refine_ls_extinction_method none
_refine_ls_goodness_of_fit_ref 1.014
_refine_ls_hydrogen_treatment constr
_refine_ls_matrix_type full
_refine_ls_number_parameters 380
_refine_ls_number_reflns 6310
_refine_ls_number_restraints 8
_refine_ls_restrained_S_all 1.014
_refine_ls_R_factor_all 0.1068
_refine_ls_R_factor_gt 0.0494
_refine_ls_shift/su_max 0.000
_refine_ls_shift/su_mean 0.000
_refine_ls_structure_factor_coef Fsqd
_refine_ls_weighting_details 'calc w=1/[\s^2^(Fo^2^)+(0.0704P)^2^+4.4304P] where P=(Fo^2^+2Fc^2^)/3'
_refine_ls_weighting_scheme calc
_refine_ls_wR_factor_gt 0.1248
_refine_ls_wR_factor_ref 0.1534
_reflns_number_gt 3571
_reflns_number_total 6310
_reflns_threshold_expression >2sigma(I)
_cod_data_source_file c4dt01016g2.cif
_cod_data_source_block 2
_cod_depositor_comments
;
The following automatic conversions were performed:

'_symmetry_cell_setting' value 'Monoclinic' changed to 'monoclinic'
according to
/usr/data/users/saulius/crontab/automatic-downloads/rss-feeds/RSC/lib/dictionaries/cif_core.dic
dictionary named 'cif_core.dic' version 2.4.2 from 2011-04-26.

Automatic conversion script
Id: cif_fix_values 2281 2013-09-26 08:29:07Z andrius 

 Adding full bibliography for 7030965--7030966.cif.
;
_cod_original_sg_symbol_H-M P2(1)/c
_cod_database_code 7030966

loop_
_symmetry_equiv_pos_as_xyz
'x, y, z'
'-x, y+1/2, -z+1/2'
'-x, -y, -z'
'x, -y-1/2, z-1/2'

loop_
_atom_site_label
_atom_site_type_symbol
_atom_site_fract_x
_atom_site_fract_y
_atom_site_fract_z
_atom_site_U_iso_or_equiv
_atom_site_adp_type
_atom_site_occupancy
_atom_site_symmetry_multiplicity
_atom_site_calc_flag
_atom_site_refinement_flags
Au1 Au 0.82585(3) 0.20418(2) 0.64968(3) 0.07019(17) Uani 1 1 d .
C21 C 0.7361(8) 0.2144(5) 0.5002(7) 0.072(3) Uani 1 1 d .
C40 C 0.9213(8) 0.1929(6) 0.7977(7) 0.070(3) Uani 1 1 d .
N1 N 0.6835(7) 0.2745(5) 0.4661(6) 0.076(2) Uani 1 1 d .
H1 H 0.6460 0.2763 0.4029 0.091 Uiso 1 1 calc R
C1 C 0.6843(7) 0.3366(5) 0.5261(6) 0.062(2) Uani 1 1 d .
C2 C 0.7822(8) 0.3724(5) 0.5662(7) 0.071(2) Uani 1 1 d .
H2 H 0.8495 0.3553 0.5572 0.086 Uiso 1 1 calc R
C3 C 0.7833(8) 0.4347(5) 0.6210(6) 0.067(2) Uani 1 1 d .
H3 H 0.8512 0.4584 0.6482 0.080 Uiso 1 1 calc R
C4 C 0.6850(7) 0.4611(4) 0.6349(5) 0.057(2) Uani 1 1 d .
C5 C 0.5812(7) 0.4248(5) 0.5926(5) 0.056(2) Uani 1 1 d .
C6 C 0.5815(7) 0.3611(5) 0.5382(5) 0.060(2) Uani 1 1 d .
C7 C 0.4783(7) 0.3223(5) 0.5003(6) 0.058(2) Uani 1 1 d .
H7 H 0.4781 0.2786 0.4697 0.070 Uiso 1 1 calc R
C8 C 0.3795(8) 0.3512(6) 0.5103(7) 0.082(3) Uani 1 1 d .
H8 H 0.3114 0.3276 0.4830 0.098 Uiso 1 1 calc R
C9 C 0.3793(8) 0.4145(6) 0.5603(7) 0.073(3) Uani 1 1 d .
H9 H 0.3107 0.4330 0.5642 0.088 Uiso 1 1 calc R
C10 C 0.4783(8) 0.4512(5) 0.6047(6) 0.062(2) Uani 1 1 d .
C11 C 0.4793(8) 0.5160(5) 0.6644(7) 0.068(2) Uani 1 1 d .
C12 C 0.5828(9) 0.5524(5) 0.7059(6) 0.065(2) Uani 1 1 d .
C13 C 0.6829(8) 0.5280(5) 0.6912(6) 0.068(2) Uani 1 1 d .
C14 C 0.7829(10) 0.5674(6) 0.7302(8) 0.093(3) Uani 1 1 d .
H14 H 0.8509 0.5517 0.7211 0.112 Uiso 1 1 calc R
C15 C 0.7796(13) 0.6297(7) 0.7824(9) 0.112(4) Uani 1 1 d .
H15 H 0.8456 0.6560 0.8068 0.134 Uiso 1 1 calc R
C16 C 0.6837(16) 0.6524(7) 0.7981(9) 0.115(5) Uani 1 1 d .
H16 H 0.6843 0.6938 0.8346 0.138 Uiso 1 1 calc R
C17 C 0.5835(12) 0.6159(6) 0.7614(7) 0.087(3) Uani 1 1 d .
C18 C 0.4821(15) 0.6394(7) 0.7762(9) 0.115(5) Uani 1 1 d .
H18 H 0.4821 0.6808 0.8125 0.137 Uiso 1 1 calc R
C19 C 0.3857(14) 0.6046(8) 0.7402(11) 0.113(4) Uani 1 1 d .
H19 H 0.3199 0.6210 0.7530 0.135 Uiso 1 1 calc R
C20 C 0.3827(11) 0.5422(7) 0.6820(8) 0.098(3) Uani 1 1 d .
H20 H 0.3142 0.5188 0.6555 0.117 Uiso 1 1 calc R
C31 C 0.6672(10) 0.1710(8) 0.3258(8) 0.101(4) Uani 1 1 d .
H31A H 0.6937 0.1350 0.2879 0.122 Uiso 1 1 calc R
H31B H 0.6855 0.2165 0.3024 0.122 Uiso 1 1 calc R
C32 C 0.5414(11) 0.1652(8) 0.3024(10) 0.123(5) Uani 1 1 d .
H32A H 0.5220 0.1201 0.3243 0.185 Uiso 1 1 calc R
H32B H 0.5076 0.1701 0.2306 0.185 Uiso 1 1 calc R
H32C H 0.5137 0.2018 0.3374 0.185 Uiso 1 1 calc R
N2 N 0.7283(8) 0.1636(5) 0.4333(6) 0.097(3) Uani 1 1 d GU
C33 C 0.7824(12) 0.0960(6) 0.4644(10) 0.199(10) Uani 1 1 d GU
H33A H 0.8324 0.1009 0.5302 0.239 Uiso 1 1 d G
H33B H 0.8262 0.0852 0.4167 0.239 Uiso 1 1 d G
C34 C 0.699(2) 0.0373(6) 0.462(2) 0.335(19) Uani 1 1 d GU
H34A H 0.7231 0.0113 0.5208 0.502 Uiso 1 1 d G
H34B H 0.6927 0.0091 0.4020 0.502 Uiso 1 1 d G
H34C H 0.6249 0.0586 0.4553 0.502 Uiso 1 1 d G
C41 C 0.9614(9) 0.1276(7) 0.8401(8) 0.089(3) Uani 1 1 d .
C42 C 1.0327(10) 0.1213(8) 0.9376(10) 0.101(4) Uani 1 1 d .
C43 C 1.0690(9) 0.1785(9) 0.9994(9) 0.095(4) Uani 1 1 d .
C44 C 1.0262(10) 0.2440(8) 0.9567(9) 0.092(3) Uani 1 1 d .
C45 C 0.9595(8) 0.2479(6) 0.8615(7) 0.075(3) Uani 1 1 d .
F1 F 0.9306(7) 0.0679(4) 0.7845(6) 0.129(3) Uani 1 1 d .
F2 F 1.0700(7) 0.0561(5) 0.9718(6) 0.149(3) Uani 1 1 d .
F3 F 1.0616(8) 0.3002(4) 1.0157(6) 0.142(3) Uani 1 1 d .
F4 F 0.9298(6) 0.3139(4) 0.8280(5) 0.110(2) Uani 1 1 d .
O1 O 1.1453(7) 0.1722(7) 1.0937(6) 0.131(3) Uani 1 1 d .
C46 C 1.1008(11) 0.1466(9) 1.1687(8) 0.153(6) Uani 1 1 d GU
H46A H 1.0839 0.0967 1.1606 0.184 Uiso 1 1 d G
H46B H 1.0333 0.1722 1.1707 0.184 Uiso 1 1 d G
C47 C 1.1979(14) 0.1612(9) 1.2603(9) 0.263(13) Uani 1 1 d GU
H47A H 1.2668 0.1652 1.2396 0.316 Uiso 1 1 d G
H47B H 1.1854 0.2060 1.2893 0.316 Uiso 1 1 d G
C48 C 1.2140(14) 0.1054(8) 1.3398(11) 0.287(15) Uani 1 1 d GU
H48A H 1.2269 0.0606 1.3109 0.344 Uiso 1 1 d G
H48B H 1.1450 0.1012 1.3602 0.344 Uiso 1 1 d G
C49 C 1.3109(14) 0.1202(12) 1.4315(9) 0.242(12) Uani 1 1 d GU
H49A H 1.3773 0.0962 1.4255 0.363 Uiso 1 1 d G
H49B H 1.2925 0.1039 1.4911 0.363 Uiso 1 1 d G
H49C H 1.3249 0.1700 1.4368 0.363 Uiso 1 1 d G

loop_
_atom_site_aniso_label
_atom_site_aniso_U_11
_atom_site_aniso_U_22
_atom_site_aniso_U_33
_atom_site_aniso_U_23
_atom_site_aniso_U_13
_atom_site_aniso_U_12
Au1 0.0739(3) 0.0807(3) 0.0558(2) -0.01581(18) 0.01810(17) -0.0072(2)
C21 0.069(6) 0.084(7) 0.065(6) -0.015(5) 0.022(5) 0.005(5)
C40 0.060(5) 0.097(8) 0.053(5) -0.009(5) 0.014(4) -0.006(5)
N1 0.077(5) 0.098(6) 0.047(4) -0.016(4) 0.008(4) -0.002(5)
C1 0.064(6) 0.078(6) 0.044(4) -0.004(4) 0.015(4) -0.002(5)
C2 0.056(5) 0.088(7) 0.069(6) -0.009(5) 0.015(4) 0.002(5)
C3 0.071(6) 0.059(6) 0.062(5) 0.002(4) 0.006(4) 0.004(5)
C4 0.064(5) 0.066(5) 0.038(4) 0.011(4) 0.010(4) 0.005(4)
C5 0.063(5) 0.069(5) 0.034(4) 0.013(4) 0.014(4) 0.000(4)
C6 0.062(5) 0.080(6) 0.034(4) 0.001(4) 0.006(4) -0.002(5)
C7 0.053(5) 0.074(6) 0.036(4) -0.008(4) -0.005(4) -0.001(4)
C8 0.066(6) 0.109(9) 0.061(6) 0.004(6) 0.002(5) -0.015(6)
C9 0.057(6) 0.100(8) 0.060(5) 0.006(5) 0.015(4) 0.005(5)
C10 0.070(6) 0.072(6) 0.045(4) 0.017(4) 0.018(4) 0.009(5)
C11 0.082(6) 0.069(6) 0.058(5) 0.027(5) 0.028(5) 0.022(5)
C12 0.086(7) 0.059(5) 0.044(5) 0.005(4) 0.012(4) 0.005(5)
C13 0.081(7) 0.068(6) 0.047(5) -0.001(4) 0.002(4) -0.010(5)
C14 0.100(8) 0.104(9) 0.071(7) -0.013(6) 0.017(6) -0.006(7)
C15 0.134(12) 0.105(10) 0.087(8) -0.040(7) 0.017(8) -0.041(9)
C16 0.178(15) 0.085(9) 0.074(8) -0.020(6) 0.023(9) -0.012(10)
C17 0.128(10) 0.081(7) 0.052(5) -0.002(5) 0.024(6) 0.022(8)
C18 0.175(15) 0.093(10) 0.080(8) -0.005(7) 0.043(9) 0.031(10)
C19 0.143(12) 0.104(10) 0.105(10) 0.005(8) 0.058(9) 0.043(9)
C20 0.106(9) 0.109(9) 0.088(8) 0.010(7) 0.043(7) 0.020(7)
C31 0.111(10) 0.124(10) 0.064(7) -0.040(6) 0.015(6) 0.005(8)
C32 0.110(10) 0.151(12) 0.103(10) -0.066(9) 0.021(8) -0.038(9)
N2 0.113(7) 0.108(6) 0.066(5) -0.043(5) 0.020(5) 0.001(6)
C33 0.36(3) 0.113(11) 0.077(9) -0.035(8) -0.009(13) 0.044(13)
C34 0.58(5) 0.165(16) 0.27(3) 0.08(2) 0.14(4) -0.02(3)
C41 0.077(7) 0.111(10) 0.078(7) -0.010(7) 0.022(6) 0.010(7)
C42 0.081(7) 0.136(12) 0.085(8) 0.018(8) 0.021(6) 0.029(8)
C43 0.055(6) 0.167(13) 0.066(7) -0.017(8) 0.020(5) 0.000(7)
C44 0.079(7) 0.117(10) 0.080(8) -0.016(8) 0.021(6) -0.004(7)
C45 0.074(6) 0.087(8) 0.061(6) -0.008(6) 0.016(5) -0.001(6)
F1 0.142(6) 0.099(5) 0.127(6) -0.021(4) 0.007(5) 0.020(5)
F2 0.160(7) 0.147(7) 0.121(6) 0.030(5) 0.010(5) 0.057(6)
F3 0.157(7) 0.162(7) 0.089(5) -0.051(5) 0.005(5) -0.039(5)
F4 0.124(5) 0.102(5) 0.091(5) -0.025(4) 0.008(4) -0.017(4)
O1 0.070(5) 0.240(11) 0.075(5) -0.001(6) 0.009(4) 0.014(6)
C46 0.107(11) 0.24(2) 0.107(10) -0.006(11) 0.024(8) 0.011(12)
C47 0.24(2) 0.47(4) 0.065(10) -0.016(14) 0.011(10) -0.07(3)
C48 0.25(3) 0.42(4) 0.140(17) 0.009(18) -0.028(15) 0.04(3)
C49 0.23(2) 0.32(3) 0.139(15) 0.054(17) -0.010(13) -0.08(2)

loop_
_atom_type_symbol
_atom_type_description
_atom_type_scat_dispersion_real
_atom_type_scat_dispersion_imag
_atom_type_scat_source
C C 0.0033 0.0016 'International Tables Vol C Tables 4.2.6.8 and 6.1.1.4'
H H 0.0000 0.0000 'International Tables Vol C Tables 4.2.6.8 and 6.1.1.4'
N N 0.0061 0.0033 'International Tables Vol C Tables 4.2.6.8 and 6.1.1.4'
F F 0.0171 0.0103 'International Tables Vol C Tables 4.2.6.8 and 6.1.1.4'
Au Au -2.0133 8.8022 'International Tables Vol C Tables 4.2.6.8 and 6.1.1.4'
O O 0.0106 0.0060 'International Tables Vol C Tables 4.2.6.8 and 6.1.1.4'

loop_
_geom_angle_atom_site_label_1
_geom_angle_atom_site_label_2
_geom_angle_atom_site_label_3
_geom_angle
C21 Au1 C40 177.8(4)
N2 C21 N1 116.7(9)
N2 C21 Au1 122.9(8)
N1 C21 Au1 120.4(7)
C45 C40 C41 113.3(10)
C45 C40 Au1 123.7(8)
C41 C40 Au1 122.7(8)
C21 N1 C1 125.3(8)
C2 C1 C6 120.8(8)
C2 C1 N1 120.3(8)
C6 C1 N1 118.8(8)
C1 C2 C3 120.9(9)
C4 C3 C2 120.6(9)
C3 C4 C5 119.4(8)
C3 C4 C13 121.9(8)
C5 C4 C13 118.6(8)
C10 C5 C4 120.8(8)
C10 C5 C6 119.9(8)
C4 C5 C6 119.3(8)
C1 C6 C5 118.9(8)
C1 C6 C7 121.5(8)
C5 C6 C7 119.5(8)
C8 C7 C6 118.5(9)
C7 C8 C9 121.5(9)
C8 C9 C10 121.9(9)
C9 C10 C5 118.5(9)
C9 C10 C11 122.0(9)
C5 C10 C11 119.5(8)
C20 C11 C12 118.5(10)
C20 C11 C10 121.9(10)
C12 C11 C10 119.6(8)
C13 C12 C11 120.9(8)
C13 C12 C17 119.4(10)
C11 C12 C17 119.6(10)
C12 C13 C14 119.0(9)
C12 C13 C4 120.5(8)
C14 C13 C4 120.5(9)
C15 C14 C13 119.9(12)
C16 C15 C14 121.1(13)
C15 C16 C17 121.4(12)
C16 C17 C18 122.1(13)
C16 C17 C12 119.3(12)
C18 C17 C12 118.7(12)
C19 C18 C17 122.0(13)
C18 C19 C20 120.1(13)
C11 C20 C19 121.0(13)
N2 C31 C32 114.5(11)
C21 N2 C33 120.3(10)
C21 N2 C31 123.3(10)
C33 N2 C31 116.4(9)
N2 C33 C34 113.2
F1 C41 C42 118.2(12)
F1 C41 C40 119.7(10)
C42 C41 C40 122.1(12)
F2 C42 C43 119.3(12)
F2 C42 C41 118.2(13)
C43 C42 C41 122.4(13)
C42 C43 O1 121.9(14)
C42 C43 C44 115.0(11)
O1 C43 C44 123.0(13)
F3 C44 C45 123.7(13)
F3 C44 C43 115.6(11)
C45 C44 C43 120.6(12)
C44 C45 F4 114.7(10)
C44 C45 C40 126.4(12)
F4 C45 C40 118.9(9)
C43 O1 C46 115.1(9)
O1 C46 C47 99.8(9)
C48 C47 C46 113.1
C47 C48 C49 113.0

loop_
_geom_bond_atom_site_label_1
_geom_bond_atom_site_label_2
_geom_bond_distance
Au1 C21 2.045(10)
Au1 C40 2.050(9)
C21 N2 1.316(12)
C21 N1 1.329(12)
C40 C45 1.358(13)
C40 C41 1.399(15)
N1 C1 1.437(12)
C1 C2 1.358(12)
C1 C6 1.402(12)
C2 C3 1.399(12)
C3 C4 1.373(11)
C4 C5 1.422(11)
C4 C13 1.490(12)
C5 C10 1.414(11)
C5 C6 1.422(12)
C6 C7 1.433(11)
C7 C8 1.376(13)
C8 C9 1.385(14)
C9 C10 1.385(12)
C10 C11 1.477(13)
C11 C20 1.373(13)
C11 C12 1.419(13)
C12 C13 1.384(13)
C12 C17 1.425(13)
C13 C14 1.409(14)
C14 C15 1.389(16)
C15 C16 1.332(18)
C16 C17 1.379(17)
C17 C18 1.394(17)
C18 C19 1.325(18)
C19 C20 1.424(17)
C31 N2 1.461(13)
C31 C32 1.493(16)
N2 C33 1.4522
C33 C34 1.5054
C41 F1 1.358(13)
C41 C42 1.382(15)
C42 F2 1.356(14)
C42 C43 1.373(17)
C43 O1 1.373(13)
C43 C44 1.410(18)
C44 F3 1.335(13)
C44 C45 1.335(14)
C45 F4 1.349(12)
O1 C46 1.384(15)
C46 C47 1.4943
C47 C48 1.4934
C48 C49 1.4955
